data_4083756
loop_
_publ_author_name
'Yonke, Brendan L.'
'Reeds, Jonathan P.'
'Fontaine, Philip P.'
'Zavalij, Peter Y.'
'Sita, Lawrence R.'

_publ_section_title
;
 Catalytic Production of Isocyanates via Orthogonal Atom and Group
 Transfers Employing a Shared Formal Group 6 M(II)/M(IV) Redox Cycle
;
_journal_name_full Organometallics
_journal_page_first 140626135101001
_journal_paper_doi 10.1021/om500532s
_journal_year 2014
_chemical_formula_moiety 'C21 H35 Mo N3 O'
_chemical_formula_sum 'C21 H35 Mo N3 O'
_chemical_formula_weight 441.46
_chemical_name_common cmpd15
_chemical_name_systematic
;
cmpd15
;
_space_group_IT_number 61
_symmetry_cell_setting orthorhombic
_symmetry_space_group_name_Hall '-P 2ac 2ab'
_symmetry_space_group_name_H-M 'P b c a'
_atom_sites_solution_hydrogens geom
_atom_sites_solution_primary direct
_atom_sites_solution_secondary difmap
_audit_creation_method 'SHELXL-97 & ZCIF'
_cell_angle_alpha 90.00
_cell_angle_beta 90.00
_cell_angle_gamma 90.00
_cell_formula_units_Z 8
_cell_length_a 14.5544(6)
_cell_length_b 15.7135(6)
_cell_length_c 19.3095(7)
_cell_measurement_reflns_used 24540
_cell_measurement_temperature 150(2)
_cell_measurement_theta_max 31.0
_cell_measurement_theta_min 2.2
_cell_volume 4416.1(3)
_computing_cell_refinement Apex2
_computing_data_collection 'Apex2 (Bruker, 2010)'
_computing_data_reduction Apex2
_computing_molecular_graphics 'XSHEL (Bruker, 2004)'
_computing_publication_material SHELXL-97
_computing_structure_refinement 'SHELXL-97 (Sheldrick, 2008)'
_computing_structure_solution 'SHELXS-97 (Sheldrick, 2008)'
_diffrn_ambient_temperature 150(2)
_diffrn_detector 'CCD area detector'
_diffrn_detector_area_resol_mean 11.198
_diffrn_detector_type 'Bruker Smart Apex II'
_diffrn_measured_fraction_theta_full 1.000
_diffrn_measured_fraction_theta_max 1.000
_diffrn_measurement_details
;
Crystal ID  'Sita-Reeds JPR-4-33A 150K'
total frames 1830
frame time     60 sec
total time     33.5 h
frame width    -0.3 deg
detector dist.  5.0 cm
frame_size    512 pix
;
_diffrn_measurement_device_type 'three-circle diffractometer'
_diffrn_measurement_method '\f and \w scans'
_diffrn_measurement_specimen_support 'MiTeGen loop'
_diffrn_orient_matrix_type standard
_diffrn_orient_matrix_UB_11 0.0394096
_diffrn_orient_matrix_UB_12 0.0509027
_diffrn_orient_matrix_UB_13 0.0091514
_diffrn_orient_matrix_UB_21 -0.0119761
_diffrn_orient_matrix_UB_22 -0.0058390
_diffrn_orient_matrix_UB_23 0.0507747
_diffrn_orient_matrix_UB_31 0.0549934
_diffrn_orient_matrix_UB_32 -0.0377475
_diffrn_orient_matrix_UB_33 0.0044953
_diffrn_radiation_monochromator graphite
_diffrn_radiation_source 'fine-focus sealed tube'
_diffrn_radiation_type MoK\a
_diffrn_radiation_wavelength 0.71073
_diffrn_reflns_av_R_equivalents 0.0181
_diffrn_reflns_av_sigmaI/netI 0.0118
_diffrn_reflns_limit_h_max 20
_diffrn_reflns_limit_h_min -20
_diffrn_reflns_limit_k_max 22
_diffrn_reflns_limit_k_min -22
_diffrn_reflns_limit_l_max 26
_diffrn_reflns_limit_l_min -27
_diffrn_reflns_number 44649
_diffrn_reflns_theta_full 30.00
_diffrn_reflns_theta_max 30.00
_diffrn_reflns_theta_min 2.11
_diffrn_standards_decay_% 0
_exptl_absorpt_coefficient_mu 0.608
_exptl_absorpt_correction_T_max 0.826
_exptl_absorpt_correction_T_min 0.768
_exptl_absorpt_correction_type multi-scan
_exptl_absorpt_process_details 'SADABS (Sheldrick, 2008)'
_exptl_crystal_colour red
_exptl_crystal_density_diffrn 1.328
_exptl_crystal_density_method 'not measured'
_exptl_crystal_description prism
_exptl_crystal_F_000 1856
_exptl_crystal_size_max 0.449
_exptl_crystal_size_mid 0.343
_exptl_crystal_size_min 0.314
_refine_diff_density_max 0.683
_refine_diff_density_min -0.318
_refine_diff_density_rms 0.049
_refine_ls_extinction_method none
_refine_ls_goodness_of_fit_ref 1.000
_refine_ls_hydrogen_treatment constr
_refine_ls_matrix_type full
_refine_ls_number_parameters 259
_refine_ls_number_reflns 6433
_refine_ls_number_restraints 0
_refine_ls_restrained_S_all 1.000
_refine_ls_R_factor_all 0.0237
_refine_ls_R_factor_gt 0.0200
_refine_ls_shift/su_max 0.002
_refine_ls_shift/su_mean 0.000
_refine_ls_structure_factor_coef Fsqd
_refine_ls_weighting_details 'w=1/[\s^2^(Fo^2^)+(0.01P)^2^+3.34P], P=(max(Fo^2^,0)+2Fc^2^)/3'
_refine_ls_weighting_scheme calc
_refine_ls_wR_factor_gt 0.0437
_refine_ls_wR_factor_ref 0.0450
_reflns_number_gt 5724
_reflns_number_total 6433
_reflns_threshold_expression >2sigma(I)
_cod_data_source_file om500532s_si_002.cif
_cod_data_source_block cmpd15
_cod_depositor_comments
;
The following automatic conversions were performed:

'_symmetry_cell_setting' value 'Orthorhombic' changed to
'orthorhombic' according to
/usr/data/users/saulius/crontab/automatic-downloads/rss-feeds/ACS/lib/dictionaries/cif_core.dic
dictionary named 'cif_core.dic' version 2.4.2 from 2011-04-26.

Automatic conversion script
Id: cif_fix_values 2281 2013-09-26 08:29:07Z andrius 
;
_cod_original_sg_symbol_H-M Pbca
_cod_database_code 4083756

loop_
_symmetry_equiv_pos_as_xyz
'x, y, z'
'-x+1/2, -y, z+1/2'
'-x, y+1/2, -z+1/2'
'x+1/2, -y+1/2, -z'
'-x, -y, -z'
'x-1/2, y, -z-1/2'
'x, -y-1/2, z-1/2'
'-x-1/2, y-1/2, z'

loop_
_atom_site_label
_atom_site_type_symbol
_atom_site_fract_x
_atom_site_fract_y
_atom_site_fract_z
_atom_site_U_iso_or_equiv
_atom_site_adp_type
_atom_site_occupancy
_atom_site_symmetry_multiplicity
_atom_site_calc_flag
_atom_site_refinement_flags
Mo1 Mo 0.944752(6) 0.155853(6) 0.631513(5) 0.01741(3) Uani 1 1 d .
C1 C 0.89226(10) 0.18261(9) 0.54445(7) 0.0310(3) Uani 1 1 d .
O1 O 0.85143(9) 0.19795(9) 0.49294(6) 0.0546(3) Uani 1 1 d .
N1 N 0.94967(7) 0.03134(7) 0.58883(5) 0.0241(2) Uani 1 1 d .
C2 C 0.94264(9) -0.03772(8) 0.57126(7) 0.0283(3) Uani 1 1 d .
C3 C 0.93238(13) -0.12716(9) 0.55232(8) 0.0421(4) Uani 1 1 d .
H3A H 0.9730 -0.1620 0.5812 0.064(4) Uiso 1 1 calc R
H3B H 0.9488 -0.1347 0.5035 0.064(4) Uiso 1 1 calc R
H3C H 0.8685 -0.1448 0.5595 0.064(4) Uiso 1 1 calc R
N11 N 1.09761(7) 0.14974(6) 0.63650(5) 0.02291(19) Uani 1 1 d .
N12 N 1.02603(7) 0.27112(6) 0.62312(5) 0.0234(2) Uani 1 1 d .
C10 C 1.10746(8) 0.23334(8) 0.63197(6) 0.0229(2) Uani 1 1 d .
C11 C 1.19791(9) 0.28020(9) 0.63754(8) 0.0335(3) Uani 1 1 d .
H11A H 1.2246 0.2869 0.5913 0.067(4) Uiso 1 1 calc R
H11B H 1.2402 0.2476 0.6669 0.067(4) Uiso 1 1 calc R
H11C H 1.1875 0.3364 0.6581 0.067(4) Uiso 1 1 calc R
C12 C 1.17552(9) 0.09374(9) 0.65247(8) 0.0303(3) Uani 1 1 d .
H12 H 1.2143 0.1221 0.6884 0.036(4) Uiso 1 1 calc R
C13 C 1.14176(10) 0.00951(9) 0.68156(9) 0.0404(4) Uani 1 1 d .
H13A H 1.1016 0.0202 0.7214 0.051(3) Uiso 1 1 calc R
H13B H 1.1945 -0.0248 0.6963 0.051(3) Uiso 1 1 calc R
H13C H 1.1074 -0.0212 0.6458 0.051(3) Uiso 1 1 calc R
C14 C 1.23491(12) 0.07749(13) 0.58876(10) 0.0551(5) Uani 1 1 d .
H14A H 1.1990 0.0465 0.5540 0.065(4) Uiso 1 1 calc R
H14B H 1.2886 0.0436 0.6020 0.065(4) Uiso 1 1 calc R
H14C H 1.2553 0.1320 0.5694 0.065(4) Uiso 1 1 calc R
C15 C 1.02239(10) 0.35380(8) 0.58760(7) 0.0299(3) Uani 1 1 d .
H15 H 1.0672 0.3927 0.6108 0.030(4) Uiso 1 1 calc R
C16 C 0.92769(12) 0.39369(9) 0.59312(10) 0.0445(4) Uani 1 1 d .
H16A H 0.8823 0.3560 0.5717 0.052(3) Uiso 1 1 calc R
H16B H 0.9275 0.4487 0.5693 0.052(3) Uiso 1 1 calc R
H16C H 0.9121 0.4021 0.6420 0.052(3) Uiso 1 1 calc R
C17 C 1.05003(13) 0.34599(9) 0.51138(8) 0.0419(4) Uani 1 1 d .
H17A H 1.1115 0.3209 0.5082 0.050(3) Uiso 1 1 calc R
H17B H 1.0505 0.4026 0.4900 0.050(3) Uiso 1 1 calc R
H17C H 1.0058 0.3096 0.4872 0.050(3) Uiso 1 1 calc R
C20 C 0.80912(8) 0.11280(8) 0.67789(6) 0.0224(2) Uani 1 1 d .
C21 C 0.87690(8) 0.07422(7) 0.72186(6) 0.0215(2) Uani 1 1 d .
C22 C 0.92398(8) 0.13965(8) 0.75780(6) 0.0241(2) Uani 1 1 d .
C23 C 0.88700(9) 0.21869(8) 0.73653(6) 0.0252(2) Uani 1 1 d .
C24 C 0.81503(8) 0.20333(8) 0.68753(7) 0.0250(2) Uani 1 1 d .
C25 C 0.73667(9) 0.06643(10) 0.63712(8) 0.0339(3) Uani 1 1 d .
H25A H 0.7638 0.0160 0.6154 0.057(3) Uiso 1 1 calc R
H25B H 0.7121 0.1042 0.6012 0.057(3) Uiso 1 1 calc R
H25C H 0.6869 0.0490 0.6682 0.057(3) Uiso 1 1 calc R
C26 C 0.88739(10) -0.01954(8) 0.73514(7) 0.0303(3) Uani 1 1 d .
H26A H 0.8624 -0.0334 0.7809 0.060(3) Uiso 1 1 calc R
H26B H 0.9526 -0.0348 0.7336 0.060(3) Uiso 1 1 calc R
H26C H 0.8540 -0.0516 0.6996 0.060(3) Uiso 1 1 calc R
C27 C 0.99551(11) 0.12882(11) 0.81339(8) 0.0406(3) Uani 1 1 d .
H27A H 1.0514 0.1596 0.8002 0.069(4) Uiso 1 1 calc R
H27B H 1.0096 0.0682 0.8190 0.069(4) Uiso 1 1 calc R
H27C H 0.9721 0.1516 0.8572 0.069(4) Uiso 1 1 calc R
C28 C 0.91590(11) 0.30235(9) 0.76686(8) 0.0392(3) Uani 1 1 d .
H28A H 0.8790 0.3481 0.7465 0.055(3) Uiso 1 1 calc R
H28B H 0.9810 0.3123 0.7568 0.055(3) Uiso 1 1 calc R
H28C H 0.9065 0.3013 0.8171 0.055(3) Uiso 1 1 calc R
C29 C 0.74502(10) 0.26591(9) 0.66160(9) 0.0398(3) Uani 1 1 d .
H29A H 0.6890 0.2614 0.6896 0.054(3) Uiso 1 1 calc R
H29B H 0.7305 0.2534 0.6131 0.054(3) Uiso 1 1 calc R
H29C H 0.7698 0.3237 0.6652 0.054(3) Uiso 1 1 calc R

loop_
_atom_site_aniso_label
_atom_site_aniso_U_11
_atom_site_aniso_U_22
_atom_site_aniso_U_33
_atom_site_aniso_U_23
_atom_site_aniso_U_13
_atom_site_aniso_U_12
Mo1 0.01639(5) 0.01635(4) 0.01950(5) -0.00024(3) -0.00098(3) 0.00019(3)
C1 0.0321(7) 0.0309(6) 0.0301(6) 0.0029(5) -0.0054(5) -0.0015(5)
O1 0.0586(8) 0.0652(8) 0.0400(6) 0.0132(6) -0.0249(6) -0.0039(6)
N1 0.0238(5) 0.0247(5) 0.0238(5) -0.0019(4) 0.0028(4) -0.0014(4)
C2 0.0333(6) 0.0262(6) 0.0253(6) -0.0031(5) 0.0087(5) -0.0037(5)
C3 0.0681(11) 0.0233(6) 0.0349(7) -0.0070(5) 0.0171(7) -0.0107(7)
N11 0.0176(4) 0.0232(5) 0.0280(5) 0.0017(4) 0.0007(4) -0.0003(4)
N12 0.0251(5) 0.0182(4) 0.0269(5) 0.0014(4) 0.0021(4) -0.0026(4)
C10 0.0231(5) 0.0251(5) 0.0205(5) -0.0010(4) 0.0030(4) -0.0048(4)
C11 0.0264(6) 0.0353(7) 0.0387(7) -0.0009(6) 0.0030(5) -0.0111(5)
C12 0.0193(6) 0.0323(6) 0.0393(7) 0.0061(5) -0.0001(5) 0.0030(5)
C13 0.0258(6) 0.0336(7) 0.0619(10) 0.0143(7) -0.0035(7) 0.0056(6)
C14 0.0437(10) 0.0580(11) 0.0635(11) 0.0122(9) 0.0209(9) 0.0236(8)
C15 0.0392(7) 0.0182(5) 0.0322(6) 0.0015(5) 0.0040(5) -0.0026(5)
C16 0.0509(9) 0.0249(6) 0.0577(10) 0.0115(7) 0.0067(8) 0.0093(6)
C17 0.0648(11) 0.0291(7) 0.0318(7) 0.0082(6) 0.0065(7) 0.0013(7)
C20 0.0156(5) 0.0243(5) 0.0273(6) -0.0025(4) 0.0011(4) -0.0012(4)
C21 0.0195(5) 0.0217(5) 0.0235(5) 0.0012(4) 0.0039(4) -0.0004(4)
C22 0.0211(5) 0.0308(6) 0.0203(5) -0.0012(4) 0.0015(4) -0.0028(5)
C23 0.0243(6) 0.0242(5) 0.0271(6) -0.0067(5) 0.0060(5) -0.0032(5)
C24 0.0197(5) 0.0229(5) 0.0325(6) -0.0010(5) 0.0032(5) 0.0038(4)
C25 0.0203(6) 0.0396(7) 0.0417(8) -0.0072(6) -0.0030(5) -0.0063(5)
C26 0.0309(6) 0.0242(6) 0.0358(7) 0.0065(5) 0.0069(5) 0.0010(5)
C27 0.0354(8) 0.0568(10) 0.0296(7) 0.0007(7) -0.0094(6) -0.0028(7)
C28 0.0441(8) 0.0310(7) 0.0424(8) -0.0152(6) 0.0113(7) -0.0109(6)
C29 0.0281(7) 0.0330(7) 0.0581(9) 0.0045(7) 0.0018(7) 0.0128(6)

loop_
_atom_type_symbol
_atom_type_description
_atom_type_scat_dispersion_real
_atom_type_scat_dispersion_imag
_atom_type_scat_source
C C 0.0033 0.0016 'International Tables Vol C Tables 4.2.6.8 and 6.1.1.4'
H H 0.0000 0.0000 'International Tables Vol C Tables 4.2.6.8 and 6.1.1.4'
N N 0.0061 0.0033 'International Tables Vol C Tables 4.2.6.8 and 6.1.1.4'
O O 0.0106 0.0060 'International Tables Vol C Tables 4.2.6.8 and 6.1.1.4'
Mo Mo -1.6832 0.6857 'International Tables Vol C Tables 4.2.6.8 and 6.1.1.4'

loop_
_geom_angle_atom_site_label_1
_geom_angle_atom_site_label_2
_geom_angle_atom_site_label_3
_geom_angle
C1 Mo1 N1 82.74(5)
C1 Mo1 N12 88.19(5)
N1 Mo1 N12 136.19(4)
C1 Mo1 N11 116.78(5)
N1 Mo1 N11 86.76(4)
N12 Mo1 N11 59.67(4)
C1 Mo1 C20 93.76(5)
N1 Mo1 C20 84.72(4)
N12 Mo1 C20 138.78(4)
N11 Mo1 C20 146.91(4)
C1 Mo1 C24 90.82(5)
N1 Mo1 C24 120.59(4)
N12 Mo1 C24 102.23(4)
N11 Mo1 C24 144.38(4)
C20 Mo1 C24 36.64(4)
C1 Mo1 C21 127.08(5)
N1 Mo1 C21 78.58(4)
N12 Mo1 C21 136.97(4)
N11 Mo1 C21 111.06(4)
C20 Mo1 C21 35.87(4)
C24 Mo1 C21 59.30(4)
C1 Mo1 C23 121.06(5)
N1 Mo1 C23 135.76(4)
N12 Mo1 C23 84.88(4)
N11 Mo1 C23 109.26(4)
C20 Mo1 C23 59.09(4)
C24 Mo1 C23 35.33(4)
C21 Mo1 C23 57.22(4)
C1 Mo1 C22 148.19(5)
N1 Mo1 C22 106.99(4)
N12 Mo1 C22 103.09(4)
N11 Mo1 C22 94.30(4)
C20 Mo1 C22 58.24(4)
C24 Mo1 C22 57.91(4)
C21 Mo1 C22 33.91(4)
C23 Mo1 C22 33.69(4)
O1 C1 Mo1 173.64(13)
C2 N1 Mo1 171.05(10)
N1 C2 C3 177.15(14)
C2 C3 H3A 109.5
C2 C3 H3B 109.5
H3A C3 H3B 109.5
C2 C3 H3C 109.5
H3A C3 H3C 109.5
H3B C3 H3C 109.5
C10 N11 C12 121.66(11)
C10 N11 Mo1 93.58(7)
C12 N11 Mo1 143.70(8)
C10 N12 C15 118.96(10)
C10 N12 Mo1 95.91(7)
C15 N12 Mo1 138.86(9)
N11 C10 N12 110.68(10)
N11 C10 C11 124.93(12)
N12 C10 C11 124.38(11)
C10 C11 H11A 109.5
C10 C11 H11B 109.5
H11A C11 H11B 109.5
C10 C11 H11C 109.5
H11A C11 H11C 109.5
H11B C11 H11C 109.5
N11 C12 C13 110.48(10)
N11 C12 C14 111.63(12)
C13 C12 C14 109.61(13)
N11 C12 H12 108.3
C13 C12 H12 108.3
C14 C12 H12 108.3
C12 C13 H13A 109.5
C12 C13 H13B 109.5
H13A C13 H13B 109.5
C12 C13 H13C 109.5
H13A C13 H13C 109.5
H13B C13 H13C 109.5
C12 C14 H14A 109.5
C12 C14 H14B 109.5
H14A C14 H14B 109.5
C12 C14 H14C 109.5
H14A C14 H14C 109.5
H14B C14 H14C 109.5
N12 C15 C16 111.39(11)
N12 C15 C17 111.61(11)
C16 C15 C17 109.84(13)
N12 C15 H15 107.9
C16 C15 H15 107.9
C17 C15 H15 107.9
C15 C16 H16A 109.5
C15 C16 H16B 109.5
H16A C16 H16B 109.5
C15 C16 H16C 109.5
H16A C16 H16C 109.5
H16B C16 H16C 109.5
C15 C17 H17A 109.5
C15 C17 H17B 109.5
H17A C17 H17B 109.5
C15 C17 H17C 109.5
H17A C17 H17C 109.5
H17B C17 H17C 109.5
C21 C20 C24 107.47(10)
C21 C20 C25 125.92(11)
C24 C20 C25 126.10(11)
C21 C20 Mo1 76.22(7)
C24 C20 Mo1 72.79(7)
C25 C20 Mo1 123.19(9)
C22 C21 C20 108.39(10)
C22 C21 C26 125.34(11)
C20 C21 C26 125.77(11)
C22 C21 Mo1 76.54(7)
C20 C21 Mo1 67.92(6)
C26 C21 Mo1 127.67(8)
C23 C22 C21 108.10(11)
C23 C22 C27 124.72(12)
C21 C22 C27 127.00(12)
C23 C22 Mo1 70.70(7)
C21 C22 Mo1 69.55(7)
C27 C22 Mo1 129.13(9)
C22 C23 C24 108.80(10)
C22 C23 C28 123.34(12)
C24 C23 C28 127.67(12)
C22 C23 Mo1 75.61(7)
C24 C23 Mo1 68.26(7)
C28 C23 Mo1 126.21(9)
C23 C24 C20 107.23(11)
C23 C24 C29 127.31(12)
C20 C24 C29 124.35(12)
C23 C24 Mo1 76.41(7)
C20 C24 Mo1 70.56(7)
C29 C24 Mo1 127.76(10)
C20 C25 H25A 109.5
C20 C25 H25B 109.5
H25A C25 H25B 109.5
C20 C25 H25C 109.5
H25A C25 H25C 109.5
H25B C25 H25C 109.5
C21 C26 H26A 109.5
C21 C26 H26B 109.5
H26A C26 H26B 109.5
C21 C26 H26C 109.5
H26A C26 H26C 109.5
H26B C26 H26C 109.5
C22 C27 H27A 109.5
C22 C27 H27B 109.5
H27A C27 H27B 109.5
C22 C27 H27C 109.5
H27A C27 H27C 109.5
H27B C27 H27C 109.5
C23 C28 H28A 109.5
C23 C28 H28B 109.5
H28A C28 H28B 109.5
C23 C28 H28C 109.5
H28A C28 H28C 109.5
H28B C28 H28C 109.5
C24 C29 H29A 109.5
C24 C29 H29B 109.5
H29A C29 H29B 109.5
C24 C29 H29C 109.5
H29A C29 H29C 109.5
H29B C29 H29C 109.5

loop_
_geom_bond_atom_site_label_1
_geom_bond_atom_site_label_2
_geom_bond_distance
Mo1 C1 1.8938(13)
Mo1 N1 2.1243(10)
Mo1 N12 2.1694(10)
Mo1 N11 2.2289(10)
Mo1 C20 2.2707(11)
Mo1 C24 2.3002(12)
Mo1 C21 2.3800(11)
Mo1 C23 2.4070(12)
Mo1 C22 2.4704(12)
C1 O1 1.1834(16)
N1 C2 1.1416(16)
C2 C3 1.4598(18)
C3 H3A 0.9800
C3 H3B 0.9800
C3 H3C 0.9800
N11 C10 1.3243(15)
N11 C12 1.4681(16)
N12 C10 1.3365(16)
N12 C15 1.4702(15)
C10 C11 1.5123(17)
C11 H11A 0.9800
C11 H11B 0.9800
C11 H11C 0.9800
C12 C13 1.5195(19)
C12 C14 1.525(2)
C12 H12 1.0000
C13 H13A 0.9800
C13 H13B 0.9800
C13 H13C 0.9800
C14 H14A 0.9800
C14 H14B 0.9800
C14 H14C 0.9800
C15 C16 1.518(2)
C15 C17 1.531(2)
C15 H15 1.0000
C16 H16A 0.9800
C16 H16B 0.9800
C16 H16C 0.9800
C17 H17A 0.9800
C17 H17B 0.9800
C17 H17C 0.9800
C20 C21 1.4358(16)
C20 C24 1.4371(17)
C20 C25 1.5042(17)
C21 C22 1.4171(17)
C21 C26 1.5032(17)
C22 C23 1.4146(18)
C22 C27 1.5050(18)
C23 C24 1.4320(18)
C23 C28 1.4994(17)
C24 C29 1.5021(18)
C25 H25A 0.9800
C25 H25B 0.9800
C25 H25C 0.9800
C26 H26A 0.9800
C26 H26B 0.9800
C26 H26C 0.9800
C27 H27A 0.9800
C27 H27B 0.9800
C27 H27C 0.9800
C28 H28A 0.9800
C28 H28B 0.9800
C28 H28C 0.9800
C29 H29A 0.9800
C29 H29B 0.9800
C29 H29C 0.9800

loop_
_geom_torsion_atom_site_label_1
_geom_torsion_atom_site_label_2
_geom_torsion_atom_site_label_3
_geom_torsion_atom_site_label_4
_geom_torsion
C1 Mo1 N11 C10 72.81(9)
N1 Mo1 N11 C10 153.00(8)
N12 Mo1 N11 C10 2.47(7)
C20 Mo1 N11 C10 -131.82(8)
C24 Mo1 N11 C10 -64.25(10)
C21 Mo1 N11 C10 -130.55(7)
C23 Mo1 N11 C10 -69.24(8)
C22 Mo1 N11 C10 -100.19(8)
C1 Mo1 N11 C12 -120.47(15)
N1 Mo1 N11 C12 -40.28(15)
N12 Mo1 N11 C12 169.19(16)
C20 Mo1 N11 C12 34.89(18)
C24 Mo1 N11 C12 102.47(15)
C21 Mo1 N11 C12 36.17(15)
C23 Mo1 N11 C12 97.48(15)
C22 Mo1 N11 C12 66.53(15)
C1 Mo1 N12 C10 -125.20(8)
N1 Mo1 N12 C10 -47.65(10)
N11 Mo1 N12 C10 -2.46(7)
C20 Mo1 N12 C10 141.17(8)
C24 Mo1 N12 C10 144.35(7)
C21 Mo1 N12 C10 86.58(9)
C23 Mo1 N12 C10 113.40(8)
C22 Mo1 N12 C10 84.86(8)
C1 Mo1 N12 C15 23.94(13)
N1 Mo1 N12 C15 101.48(13)
N11 Mo1 N12 C15 146.68(14)
C20 Mo1 N12 C15 -69.69(14)
C24 Mo1 N12 C15 -66.51(13)
C21 Mo1 N12 C15 -124.29(12)
C23 Mo1 N12 C15 -97.47(13)
C22 Mo1 N12 C15 -126.01(12)
C12 N11 C10 N12 -174.50(11)
Mo1 N11 C10 N12 -3.70(10)
C12 N11 C10 C11 4.26(19)
Mo1 N11 C10 C11 175.07(11)
C15 N12 C10 N11 -153.49(11)
Mo1 N12 C10 N11 3.82(11)
C15 N12 C10 C11 27.73(18)
Mo1 N12 C10 C11 -174.96(11)
C10 N11 C12 C13 158.09(13)
Mo1 N11 C12 C13 -6.3(2)
C10 N11 C12 C14 -79.66(17)
Mo1 N11 C12 C14 115.97(15)
C10 N12 C15 C16 -170.31(12)
Mo1 N12 C15 C16 45.37(18)
C10 N12 C15 C17 66.51(16)
Mo1 N12 C15 C17 -77.81(17)
C1 Mo1 C20 C21 160.13(8)
N1 Mo1 C20 C21 77.79(7)
N12 Mo1 C20 C21 -108.33(8)
N11 Mo1 C20 C21 2.03(11)
C24 Mo1 C20 C21 -113.55(10)
C23 Mo1 C20 C21 -75.58(7)
C22 Mo1 C20 C21 -35.94(7)
C1 Mo1 C20 C24 -86.32(8)
N1 Mo1 C20 C24 -168.66(8)
N12 Mo1 C20 C24 5.22(10)
N11 Mo1 C20 C24 115.58(9)
C21 Mo1 C20 C24 113.55(10)
C23 Mo1 C20 C24 37.96(7)
C22 Mo1 C20 C24 77.61(8)
C1 Mo1 C20 C25 35.99(11)
N1 Mo1 C20 C25 -46.35(11)
N12 Mo1 C20 C25 127.53(10)
N11 Mo1 C20 C25 -122.11(11)
C24 Mo1 C20 C25 122.31(14)
C21 Mo1 C20 C25 -124.14(13)
C23 Mo1 C20 C25 160.27(12)
C22 Mo1 C20 C25 -160.08(12)
C24 C20 C21 C22 -0.19(13)
C25 C20 C21 C22 -172.34(12)
Mo1 C20 C21 C22 66.45(8)
C24 C20 C21 C26 171.99(11)
C25 C20 C21 C26 -0.2(2)
Mo1 C20 C21 C26 -121.37(12)
C24 C20 C21 Mo1 -66.64(8)
C25 C20 C21 Mo1 121.21(13)
C1 Mo1 C21 C22 -141.72(8)
N1 Mo1 C21 C22 146.60(8)
N12 Mo1 C21 C22 -3.00(10)
N11 Mo1 C21 C22 64.62(8)
C20 Mo1 C21 C22 -116.56(10)
C24 Mo1 C21 C22 -77.05(8)
C23 Mo1 C21 C22 -35.31(7)
C1 Mo1 C21 C20 -25.16(10)
N1 Mo1 C21 C20 -96.84(7)
N12 Mo1 C21 C20 113.56(8)
N11 Mo1 C21 C20 -178.81(7)
C24 Mo1 C21 C20 39.52(7)
C23 Mo1 C21 C20 81.25(8)
C22 Mo1 C21 C20 116.56(10)
C1 Mo1 C21 C26 93.77(12)
N1 Mo1 C21 C26 22.08(11)
N12 Mo1 C21 C26 -127.52(11)
N11 Mo1 C21 C26 -59.89(12)
C20 Mo1 C21 C26 118.92(14)
C24 Mo1 C21 C26 158.44(13)
C23 Mo1 C21 C26 -159.82(13)
C22 Mo1 C21 C26 -124.51(14)
C20 C21 C22 C23 -0.40(13)
C26 C21 C22 C23 -172.63(11)
Mo1 C21 C22 C23 60.46(8)
C20 C21 C22 C27 174.92(12)
C26 C21 C22 C27 2.7(2)
Mo1 C21 C22 C27 -124.22(13)
C20 C21 C22 Mo1 -60.86(8)
C26 C21 C22 Mo1 126.92(12)
C1 Mo1 C22 C23 -49.17(12)
N1 Mo1 C22 C23 -153.17(7)
N12 Mo1 C22 C23 59.08(8)
N11 Mo1 C22 C23 118.91(7)
C20 Mo1 C22 C23 -80.77(8)
C24 Mo1 C22 C23 -37.29(7)
C21 Mo1 C22 C23 -118.82(10)
C1 Mo1 C22 C21 69.65(12)
N1 Mo1 C22 C21 -34.35(8)
N12 Mo1 C22 C21 177.90(7)
N11 Mo1 C22 C21 -122.27(7)
C20 Mo1 C22 C21 38.05(7)
C24 Mo1 C22 C21 81.52(8)
C23 Mo1 C22 C21 118.82(10)
C1 Mo1 C22 C27 -168.72(13)
N1 Mo1 C22 C27 87.29(13)
N12 Mo1 C22 C27 -60.47(13)
N11 Mo1 C22 C27 -0.63(13)
C20 Mo1 C22 C27 159.69(14)
C24 Mo1 C22 C27 -156.84(14)
C21 Mo1 C22 C27 121.64(15)
C23 Mo1 C22 C27 -119.54(15)
C21 C22 C23 C24 0.85(14)
C27 C22 C23 C24 -174.61(12)
Mo1 C22 C23 C24 60.58(8)
C21 C22 C23 C28 176.12(12)
C27 C22 C23 C28 0.7(2)
Mo1 C22 C23 C28 -124.14(12)
C21 C22 C23 Mo1 -59.73(8)
C27 C22 C23 Mo1 124.81(13)
C1 Mo1 C23 C22 152.25(8)
N1 Mo1 C23 C22 38.23(10)
N12 Mo1 C23 C22 -122.97(7)
N11 Mo1 C23 C22 -67.61(7)
C20 Mo1 C23 C22 78.00(8)
C24 Mo1 C23 C22 117.41(10)
C21 Mo1 C23 C22 35.55(7)
C1 Mo1 C23 C24 34.84(9)
N1 Mo1 C23 C24 -79.18(9)
N12 Mo1 C23 C24 119.62(7)
N11 Mo1 C23 C24 174.98(7)
C20 Mo1 C23 C24 -39.41(7)
C21 Mo1 C23 C24 -81.86(8)
C22 Mo1 C23 C24 -117.41(10)
C1 Mo1 C23 C28 -86.72(13)
N1 Mo1 C23 C28 159.26(11)
N12 Mo1 C23 C28 -1.95(12)
N11 Mo1 C23 C28 53.42(13)
C20 Mo1 C23 C28 -160.98(14)
C24 Mo1 C23 C28 -121.56(15)
C21 Mo1 C23 C28 156.58(14)
C22 Mo1 C23 C28 121.03(15)
C22 C23 C24 C20 -0.96(14)
C28 C23 C24 C20 -175.98(12)
Mo1 C23 C24 C20 64.31(8)
C22 C23 C24 C29 167.29(13)
C28 C23 C24 C29 -7.7(2)
Mo1 C23 C24 C29 -127.43(14)
C22 C23 C24 Mo1 -65.28(9)
C28 C23 C24 Mo1 119.71(13)
C21 C20 C24 C23 0.70(13)
C25 C20 C24 C23 172.83(12)
Mo1 C20 C24 C23 -68.26(8)
C21 C20 C24 C29 -167.99(12)
C25 C20 C24 C29 4.1(2)
Mo1 C20 C24 C29 123.05(13)
C21 C20 C24 Mo1 68.97(8)
C25 C20 C24 Mo1 -118.91(13)
C1 Mo1 C24 C23 -150.70(8)
N1 Mo1 C24 C23 127.26(7)
N12 Mo1 C24 C23 -62.38(8)
N11 Mo1 C24 C23 -8.16(11)
C20 Mo1 C24 C23 114.11(10)
C21 Mo1 C24 C23 75.45(8)
C22 Mo1 C24 C23 35.53(7)
C1 Mo1 C24 C20 95.19(8)
N1 Mo1 C24 C20 13.15(9)
N12 Mo1 C24 C20 -176.49(7)
N11 Mo1 C24 C20 -122.27(8)
C21 Mo1 C24 C20 -38.66(7)
C23 Mo1 C24 C20 -114.11(10)
C22 Mo1 C24 C20 -78.58(8)
C1 Mo1 C24 C29 -23.72(12)
N1 Mo1 C24 C29 -105.77(12)
N12 Mo1 C24 C29 64.60(12)
N11 Mo1 C24 C29 118.82(12)
C20 Mo1 C24 C29 -118.91(15)
C21 Mo1 C24 C29 -157.57(14)
C23 Mo1 C24 C29 126.98(15)
C22 Mo1 C24 C29 162.51(14)
